data_4121860
loop_
_publ_author_name
'Brackemeyer, Dirk'
'Herv\'e, Alexandre'
'Schulte To Brinke, Christian'
'Jahnke, Mareike C.'
'Hahn, F. Ekkehardt'

_publ_section_title
;
 A Versatile Methodology for the Regioselective C(8)-Metalation of Purine
 Bases.
;
_journal_issue 22
_journal_name_full 'Journal of the American Chemical Society'
_journal_page_first 7841
_journal_paper_doi 10.1021/ja5030904
_journal_volume 136
_journal_year 2014
_chemical_formula_moiety 'C44 H39 Cl N4 O2 P2 Pt, 2(C H2 Cl2)'
_chemical_formula_sum 'C46 H43 Cl5 N4 O2 P2 Pt'
_chemical_formula_weight 1118.17
_chemical_name_systematic
;
 ?
;
_space_group_IT_number 2
_symmetry_cell_setting triclinic
_symmetry_space_group_name_Hall '-P 1'
_symmetry_space_group_name_H-M 'P -1'
_atom_sites_solution_hydrogens geom
_atom_sites_solution_primary direct
_atom_sites_solution_secondary difmap
_audit_creation_method SHELXL-97
_cell_angle_alpha 88.0910(10)
_cell_angle_beta 80.7820(10)
_cell_angle_gamma 72.2880(10)
_cell_formula_units_Z 2
_cell_length_a 12.05520(10)
_cell_length_b 12.9575(2)
_cell_length_c 15.4825(2)
_cell_measurement_reflns_used 18803
_cell_measurement_temperature 153(2)
_cell_measurement_theta_max 31.0125
_cell_measurement_theta_min 2.2905
_cell_volume 2273.75(5)
_computing_cell_refinement 'Bruker SAINT'
_computing_data_collection 'Bruker APEX2'
_computing_data_reduction 'Bruker SAINT'
_computing_molecular_graphics 'Bruker SHELXTL'
_computing_publication_material 'Bruker SHELXTL'
_computing_structure_refinement 'SHELXL-97 (Sheldrick, 2008)'
_computing_structure_solution 'SHELXS-97 (Sheldrick, 2008)'
_diffrn_ambient_temperature 153(2)
_diffrn_measured_fraction_theta_full 0.999
_diffrn_measured_fraction_theta_max 0.968
_diffrn_measurement_device_type 'Bruker APEX-II CCD'
_diffrn_measurement_method '\f and \w scans'
_diffrn_radiation_monochromator 'Goebel mirror'
_diffrn_radiation_source microsource
_diffrn_radiation_type MoK\a
_diffrn_radiation_wavelength 0.71073
_diffrn_reflns_av_R_equivalents 0.0275
_diffrn_reflns_av_sigmaI/netI 0.0330
_diffrn_reflns_limit_h_max 17
_diffrn_reflns_limit_h_min -17
_diffrn_reflns_limit_k_max 18
_diffrn_reflns_limit_k_min -18
_diffrn_reflns_limit_l_max 22
_diffrn_reflns_limit_l_min -22
_diffrn_reflns_number 41847
_diffrn_reflns_theta_full 27.50
_diffrn_reflns_theta_max 31.01
_diffrn_reflns_theta_min 1.33
_exptl_absorpt_coefficient_mu 3.493
_exptl_absorpt_correction_T_max 0.8447
_exptl_absorpt_correction_T_min 0.5721
_exptl_absorpt_correction_type multi-scan
_exptl_absorpt_process_details
; 
 Multi-scan correction included in APEX2 package (Bruker AXS, 2012)
;
_exptl_crystal_colour colourless
_exptl_crystal_density_diffrn 1.633
_exptl_crystal_density_method 'not measured'
_exptl_crystal_description prism
_exptl_crystal_F_000 1112
_exptl_crystal_size_max 0.18
_exptl_crystal_size_mid 0.15
_exptl_crystal_size_min 0.05
_refine_diff_density_max 2.025
_refine_diff_density_min -2.308
_refine_diff_density_rms 0.116
_refine_ls_extinction_method none
_refine_ls_goodness_of_fit_ref 1.024
_refine_ls_hydrogen_treatment constr
_refine_ls_matrix_type full
_refine_ls_number_parameters 550
_refine_ls_number_reflns 14085
_refine_ls_number_restraints 16
_refine_ls_restrained_S_all 1.027
_refine_ls_R_factor_all 0.0359
_refine_ls_R_factor_gt 0.0297
_refine_ls_shift/su_max 0.014
_refine_ls_shift/su_mean 0.000
_refine_ls_structure_factor_coef Fsqd
_refine_ls_weighting_details 'calc w=1/[\s^2^(Fo^2^)+(0.0368P)^2^+3.1862P] where P=(Fo^2^+2Fc^2^)/3'
_refine_ls_weighting_scheme calc
_refine_ls_wR_factor_gt 0.0708
_refine_ls_wR_factor_ref 0.0735
_reflns_number_gt 12616
_reflns_number_total 14085
_reflns_threshold_expression >2sigma(I)
_cod_data_source_file ja5030904_si_002.cif
_cod_data_source_block '[2]'
_cod_depositor_comments
;
The following automatic conversions were performed:

'_symmetry_cell_setting' value 'Triclinic' changed to 'triclinic'
according to
/usr/data/users/saulius/crontab/automatic-downloads/rss-feeds/ACS/lib/dictionaries/cif_core.dic
dictionary named 'cif_core.dic' version 2.4.2 from 2011-04-26.

Automatic conversion script
Id: cif_fix_values 2281 2013-09-26 08:29:07Z andrius 

 Adding full bibliography for 4121860--4121863.cif.
;
_cod_database_code 4121860

loop_
_symmetry_equiv_pos_as_xyz
'x, y, z'
'-x, -y, -z'

loop_
_atom_site_label
_atom_site_type_symbol
_atom_site_fract_x
_atom_site_fract_y
_atom_site_fract_z
_atom_site_U_iso_or_equiv
_atom_site_adp_type
_atom_site_occupancy
_atom_site_symmetry_multiplicity
_atom_site_calc_flag
_atom_site_refinement_flags
_atom_site_disorder_assembly
_atom_site_disorder_group
Pt Pt 0.043438(8) 0.408789(8) 0.233639(6) 0.01480(3) Uani 1 1 d . . .
Cl1 Cl -0.03466(6) 0.55566(5) 0.14269(4) 0.02155(12) Uani 1 1 d . . .
P1 P 0.21925(6) 0.44989(6) 0.21274(4) 0.01649(12) Uani 1 1 d . . .
P2 P -0.13283(6) 0.36845(6) 0.25605(4) 0.01669(12) Uani 1 1 d . . .
O1 O 0.4225(2) -0.09472(18) 0.42528(17) 0.0344(5) Uani 1 1 d . . .
O2 O 0.1723(2) 0.20666(19) 0.57537(13) 0.0282(4) Uani 1 1 d . . .
N1 N 0.2946(2) 0.0555(2) 0.49913(16) 0.0248(5) Uani 1 1 d . . .
N3 N 0.3100(2) 0.03469(19) 0.34627(16) 0.0226(5) Uani 1 1 d . . .
N7 N 0.10747(19) 0.29152(18) 0.39529(14) 0.0169(4) Uani 1 1 d . . .
N9 N 0.1901(2) 0.18949(18) 0.27505(15) 0.0188(4) Uani 1 1 d . . .
C2 C 0.3473(3) -0.0067(2) 0.4232(2) 0.0246(6) Uani 1 1 d . . .
C4 C 0.2278(2) 0.1354(2) 0.34626(18) 0.0185(5) Uani 1 1 d . . .
C5 C 0.1795(2) 0.1944(2) 0.42187(17) 0.0184(5) Uani 1 1 d . . .
C6 C 0.2096(2) 0.1588(2) 0.50471(18) 0.0208(5) Uani 1 1 d . . .
C8 C 0.1161(2) 0.2863(2) 0.30677(16) 0.0168(5) Uani 1 1 d . . .
C10 C 0.3339(3) 0.0095(3) 0.5805(2) 0.0370(8) Uani 1 1 d . . .
H10B H 0.3801 -0.0669 0.5706 0.056 Uiso 1 1 calc R . .
H10C H 0.2651 0.0151 0.6256 0.056 Uiso 1 1 calc R . .
H10A H 0.3829 0.0494 0.6000 0.056 Uiso 1 1 calc R . .
C11 C 0.3691(3) -0.0216(3) 0.2635(2) 0.0307(6) Uani 1 1 d . . .
H11B H 0.3114 -0.0141 0.2239 0.046 Uiso 1 1 calc R . .
H11C H 0.4053 -0.0985 0.2744 0.046 Uiso 1 1 calc R . .
H11A H 0.4303 0.0101 0.2367 0.046 Uiso 1 1 calc R . .
C12 C 0.0410(3) 0.3829(2) 0.45247(19) 0.0243(6) Uani 1 1 d . . .
H12B H 0.0008 0.4431 0.4176 0.036 Uiso 1 1 calc R . .
H12A H 0.0947 0.4055 0.4835 0.036 Uiso 1 1 calc R . .
H12C H -0.0176 0.3620 0.4950 0.036 Uiso 1 1 calc R . .
C13 C 0.3205(2) 0.3848(2) 0.28798(18) 0.0214(5) Uani 1 1 d . . .
C14 C 0.3986(3) 0.2813(3) 0.2703(2) 0.0257(6) Uani 1 1 d . . .
H14 H 0.4027 0.2457 0.2167 0.031 Uiso 1 1 calc R . .
C15 C 0.4706(3) 0.2293(3) 0.3302(2) 0.0330(7) Uani 1 1 d . . .
H15 H 0.5245 0.1591 0.3172 0.040 Uiso 1 1 calc R . .
C16 C 0.4635(3) 0.2806(3) 0.4095(2) 0.0377(8) Uani 1 1 d . . .
H16 H 0.5119 0.2450 0.4510 0.045 Uiso 1 1 calc R . .
C17 C 0.3863(3) 0.3829(3) 0.4276(2) 0.0372(8) Uani 1 1 d . . .
H17 H 0.3817 0.4178 0.4816 0.045 Uiso 1 1 calc R . .
C18 C 0.3150(3) 0.4355(3) 0.36753(19) 0.0269(6) Uani 1 1 d . . .
H18 H 0.2622 0.5062 0.3805 0.032 Uiso 1 1 calc R . .
C19 C 0.1970(2) 0.5933(2) 0.23073(17) 0.0183(5) Uani 1 1 d . . .
C20 C 0.1024(3) 0.6523(2) 0.29157(19) 0.0241(6) Uani 1 1 d . . .
H20 H 0.0469 0.6187 0.3202 0.029 Uiso 1 1 calc R . .
C21 C 0.0889(3) 0.7593(3) 0.3104(2) 0.0304(6) Uani 1 1 d . . .
H21 H 0.0252 0.7986 0.3528 0.036 Uiso 1 1 calc R . .
C22 C 0.1687(3) 0.8097(3) 0.2672(2) 0.0303(6) Uani 1 1 d . . .
H22 H 0.1592 0.8834 0.2799 0.036 Uiso 1 1 calc R . .
C23 C 0.2613(3) 0.7522(3) 0.2062(2) 0.0284(6) Uani 1 1 d . . .
H23 H 0.3153 0.7867 0.1765 0.034 Uiso 1 1 calc R . .
C24 C 0.2762(3) 0.6444(3) 0.18767(19) 0.0241(6) Uani 1 1 d . . .
H24 H 0.3404 0.6053 0.1456 0.029 Uiso 1 1 calc R . .
C25 C 0.3039(2) 0.4149(2) 0.10406(17) 0.0196(5) Uani 1 1 d . . .
C26 C 0.4265(2) 0.3941(3) 0.08839(19) 0.0246(6) Uani 1 1 d . . .
H26 H 0.4671 0.3990 0.1351 0.029 Uiso 1 1 calc R . .
C27 C 0.4885(3) 0.3664(3) 0.0050(2) 0.0310(7) Uani 1 1 d . . .
H27 H 0.5719 0.3508 -0.0051 0.037 Uiso 1 1 calc R . .
C28 C 0.4299(3) 0.3614(3) -0.0635(2) 0.0334(7) Uani 1 1 d . . .
H28 H 0.4730 0.3422 -0.1206 0.040 Uiso 1 1 calc R . .
C29 C 0.3085(3) 0.3843(3) -0.0494(2) 0.0306(7) Uani 1 1 d . . .
H29 H 0.2683 0.3824 -0.0970 0.037 Uiso 1 1 calc R . .
C30 C 0.2457(3) 0.4100(3) 0.03400(19) 0.0250(6) Uani 1 1 d . . .
H30 H 0.1626 0.4244 0.0436 0.030 Uiso 1 1 calc R . .
C31 C -0.2606(2) 0.4864(2) 0.28500(17) 0.0184(5) Uani 1 1 d . . .
C32 C -0.3735(2) 0.4838(3) 0.2768(2) 0.0260(6) Uani 1 1 d . . .
H32 H -0.3837 0.4210 0.2534 0.031 Uiso 1 1 calc R . .
C33 C -0.4703(3) 0.5727(3) 0.3027(2) 0.0307(7) Uani 1 1 d . . .
H33 H -0.5469 0.5707 0.2969 0.037 Uiso 1 1 calc R . .
C34 C -0.4567(3) 0.6639(3) 0.3368(2) 0.0288(6) Uani 1 1 d . . .
H34 H -0.5237 0.7246 0.3543 0.035 Uiso 1 1 calc R . .
C35 C -0.3452(3) 0.6672(3) 0.3457(2) 0.0281(6) Uani 1 1 d . . .
H35 H -0.3359 0.7300 0.3696 0.034 Uiso 1 1 calc R . .
C36 C -0.2477(3) 0.5790(2) 0.31981(19) 0.0232(5) Uani 1 1 d . . .
H36 H -0.1714 0.5816 0.3258 0.028 Uiso 1 1 calc R . .
C37 C -0.1585(2) 0.3046(2) 0.16208(18) 0.0208(5) Uani 1 1 d . . .
C38 C -0.2254(3) 0.2324(3) 0.1713(2) 0.0283(6) Uani 1 1 d . . .
H38 H -0.2587 0.2160 0.2280 0.034 Uiso 1 1 calc R . .
C39 C -0.2434(3) 0.1847(3) 0.0979(2) 0.0363(8) Uani 1 1 d . . .
H39 H -0.2882 0.1352 0.1044 0.044 Uiso 1 1 calc R . .
C40 C -0.1960(3) 0.2093(3) 0.0156(2) 0.0374(8) Uani 1 1 d . . .
H40 H -0.2078 0.1760 -0.0345 0.045 Uiso 1 1 calc R . .
C41 C -0.1317(3) 0.2818(3) 0.0053(2) 0.0342(7) Uani 1 1 d . . .
H41 H -0.1005 0.2990 -0.0517 0.041 Uiso 1 1 calc R . .
C42 C -0.1124(3) 0.3297(3) 0.0782(2) 0.0274(6) Uani 1 1 d . . .
H42 H -0.0678 0.3794 0.0710 0.033 Uiso 1 1 calc R . .
C43 C -0.1458(2) 0.2754(2) 0.34519(18) 0.0213(5) Uani 1 1 d . . .
C44 C -0.2157(3) 0.3112(3) 0.4255(2) 0.0279(6) Uani 1 1 d . . .
H44 H -0.2637 0.3845 0.4331 0.033 Uiso 1 1 calc R . .
C45 C -0.2157(3) 0.2401(3) 0.4948(2) 0.0364(8) Uani 1 1 d . . .
H45 H -0.2638 0.2651 0.5494 0.044 Uiso 1 1 calc R . .
C46 C -0.1468(3) 0.1343(3) 0.4847(2) 0.0379(8) Uani 1 1 d . . .
H46 H -0.1461 0.0864 0.5325 0.046 Uiso 1 1 calc R . .
C47 C -0.0781(3) 0.0971(3) 0.4048(2) 0.0349(7) Uani 1 1 d . . .
H47 H -0.0316 0.0233 0.3978 0.042 Uiso 1 1 calc R . .
C48 C -0.0766(3) 0.1668(2) 0.3350(2) 0.0266(6) Uani 1 1 d . . .
H48 H -0.0289 0.1410 0.2804 0.032 Uiso 1 1 calc R . .
C50A C 0.1946(10) 0.1424(10) 0.0659(8) 0.047(3) Uiso 0.458(6) 1 d PD A 1
Cl50 Cl 0.1090(3) 0.0549(2) 0.1024(2) 0.0502(8) Uiso 0.458(6) 1 d PD A 1
Cl51 Cl 0.3471(5) 0.0398(6) 0.0368(4) 0.101(2) Uiso 0.366(5) 1 d PD A 1
Cl54 Cl 0.3451(6) 0.0819(8) 0.0421(5) 0.0126(12) Uiso 0.0916(12) 1 d PD A 1
C50B C 0.2165(10) 0.1583(9) 0.0651(8) 0.057(3) Uiso 0.542(6) 1 d PD A 2
Cl52 Cl 0.1464(4) 0.0555(3) 0.0796(3) 0.0789(9) Uiso 0.542(6) 1 d PD A 2
Cl53 Cl 0.3659(3) 0.1063(3) 0.04802(18) 0.0640(9) Uiso 0.542(6) 1 d PD A 2
C60A C -0.1758(9) 0.8330(9) 0.2117(7) 0.036(2) Uiso 0.485(9) 1 d PD B 1
Cl60 Cl -0.3183(4) 0.8943(5) 0.1921(3) 0.0652(11) Uiso 0.388(7) 1 d PD B 1
Cl64 Cl -0.3196(12) 0.8561(12) 0.1869(9) 0.034(3) Uiso 0.0970(18) 1 d PD B 1
Cl61 Cl -0.0881(4) 0.9207(4) 0.1623(4) 0.0784(12) Uiso 0.485(9) 1 d PD B 1
C60B C -0.1510(11) 0.8323(10) 0.2068(9) 0.049(3) Uiso 0.515(9) 1 d PD B 2
Cl62 Cl -0.1097(3) 0.9472(3) 0.1975(3) 0.0570(10) Uiso 0.515(9) 1 d PD B 2
Cl63 Cl -0.2950(4) 0.8590(3) 0.1735(3) 0.0560(10) Uiso 0.515(9) 1 d PD B 2

loop_
_atom_site_aniso_label
_atom_site_aniso_U_11
_atom_site_aniso_U_22
_atom_site_aniso_U_33
_atom_site_aniso_U_23
_atom_site_aniso_U_13
_atom_site_aniso_U_12
Pt 0.01218(5) 0.01617(5) 0.01552(5) 0.00213(3) -0.00245(3) -0.00358(3)
Cl1 0.0181(3) 0.0214(3) 0.0247(3) 0.0068(2) -0.0060(2) -0.0048(2)
P1 0.0131(3) 0.0203(3) 0.0159(3) 0.0030(2) -0.0033(2) -0.0046(2)
P2 0.0145(3) 0.0173(3) 0.0186(3) 0.0017(2) -0.0032(2) -0.0051(2)
O1 0.0331(12) 0.0213(11) 0.0433(13) 0.0056(9) -0.0101(10) 0.0013(9)
O2 0.0318(11) 0.0330(12) 0.0188(9) 0.0017(8) -0.0061(8) -0.0075(9)
N1 0.0277(12) 0.0219(12) 0.0254(12) 0.0070(9) -0.0107(10) -0.0059(10)
N3 0.0238(11) 0.0155(10) 0.0254(11) 0.0000(9) -0.0038(9) -0.0014(9)
N7 0.0151(10) 0.0167(10) 0.0171(10) -0.0003(8) -0.0025(8) -0.0020(8)
N9 0.0189(10) 0.0170(10) 0.0195(10) 0.0007(8) -0.0031(8) -0.0041(8)
C2 0.0221(13) 0.0200(13) 0.0324(15) 0.0057(11) -0.0079(11) -0.0062(11)
C4 0.0182(12) 0.0151(11) 0.0217(12) 0.0004(9) -0.0032(9) -0.0042(9)
C5 0.0186(12) 0.0182(12) 0.0178(11) 0.0013(9) -0.0035(9) -0.0044(10)
C6 0.0212(12) 0.0240(13) 0.0205(12) 0.0038(10) -0.0055(10) -0.0108(11)
C8 0.0157(11) 0.0184(12) 0.0162(11) 0.0004(9) -0.0019(9) -0.0054(9)
C10 0.0428(19) 0.0337(17) 0.0338(17) 0.0112(14) -0.0193(15) -0.0047(15)
C11 0.0305(16) 0.0229(14) 0.0331(16) -0.0060(12) 0.0006(13) -0.0020(12)
C12 0.0256(14) 0.0216(13) 0.0216(13) -0.0041(10) -0.0026(11) -0.0013(11)
C13 0.0157(11) 0.0295(14) 0.0215(12) 0.0078(11) -0.0063(10) -0.0094(11)
C14 0.0211(13) 0.0294(15) 0.0271(14) 0.0080(12) -0.0080(11) -0.0069(11)
C15 0.0263(15) 0.0338(17) 0.0374(17) 0.0119(14) -0.0133(13) -0.0040(13)
C16 0.0372(18) 0.045(2) 0.0370(18) 0.0192(15) -0.0237(15) -0.0145(16)
C17 0.044(2) 0.045(2) 0.0269(15) 0.0083(14) -0.0170(14) -0.0143(16)
C18 0.0270(14) 0.0331(16) 0.0221(13) 0.0038(12) -0.0082(11) -0.0093(12)
C19 0.0163(11) 0.0224(12) 0.0172(11) 0.0017(9) -0.0059(9) -0.0057(10)
C20 0.0204(13) 0.0274(14) 0.0245(13) -0.0003(11) 0.0001(10) -0.0092(11)
C21 0.0258(15) 0.0298(16) 0.0328(16) -0.0065(13) 0.0027(12) -0.0073(12)
C22 0.0336(16) 0.0237(14) 0.0352(16) -0.0037(12) -0.0036(13) -0.0116(13)
C23 0.0309(15) 0.0296(15) 0.0290(15) -0.0001(12) -0.0003(12) -0.0176(13)
C24 0.0222(13) 0.0294(15) 0.0224(13) -0.0015(11) 0.0002(10) -0.0121(11)
C25 0.0153(11) 0.0237(13) 0.0186(11) 0.0019(10) -0.0017(9) -0.0048(10)
C26 0.0176(12) 0.0337(15) 0.0215(13) 0.0033(11) -0.0035(10) -0.0066(11)
C27 0.0157(13) 0.0448(19) 0.0264(14) 0.0047(13) 0.0027(11) -0.0039(12)
C28 0.0254(15) 0.046(2) 0.0228(14) 0.0006(13) 0.0035(11) -0.0049(14)
C29 0.0237(14) 0.0436(19) 0.0217(13) -0.0012(13) -0.0053(11) -0.0052(13)
C30 0.0171(12) 0.0328(15) 0.0230(13) -0.0009(11) -0.0023(10) -0.0048(11)
C31 0.0144(11) 0.0197(12) 0.0200(11) 0.0022(9) -0.0020(9) -0.0044(9)
C32 0.0171(12) 0.0266(14) 0.0351(15) -0.0011(12) -0.0066(11) -0.0064(11)
C33 0.0179(13) 0.0325(16) 0.0395(17) 0.0044(13) -0.0058(12) -0.0041(12)
C34 0.0234(14) 0.0270(15) 0.0284(14) 0.0040(12) 0.0016(11) 0.0006(12)
C35 0.0287(15) 0.0252(14) 0.0282(14) -0.0038(12) 0.0013(12) -0.0072(12)
C36 0.0200(13) 0.0248(14) 0.0251(13) -0.0015(11) -0.0015(10) -0.0082(11)
C37 0.0203(12) 0.0191(12) 0.0240(13) -0.0008(10) -0.0071(10) -0.0052(10)
C38 0.0315(15) 0.0299(15) 0.0291(14) 0.0027(12) -0.0096(12) -0.0154(13)
C39 0.047(2) 0.0314(17) 0.0405(18) 0.0027(14) -0.0215(16) -0.0201(15)
C40 0.051(2) 0.0301(17) 0.0330(17) -0.0059(13) -0.0207(16) -0.0079(15)
C41 0.0424(19) 0.0353(17) 0.0237(14) -0.0022(13) -0.0085(13) -0.0082(15)
C42 0.0304(15) 0.0264(15) 0.0258(14) 0.0000(11) -0.0050(12) -0.0090(12)
C43 0.0178(12) 0.0248(13) 0.0243(13) 0.0056(10) -0.0069(10) -0.0099(10)
C44 0.0268(14) 0.0312(16) 0.0263(14) 0.0046(12) -0.0012(11) -0.0116(12)
C45 0.0370(18) 0.052(2) 0.0251(15) 0.0115(14) -0.0047(13) -0.0208(16)
C46 0.0416(19) 0.046(2) 0.0378(18) 0.0225(16) -0.0166(15) -0.0269(17)
C47 0.0346(17) 0.0294(16) 0.0464(19) 0.0157(14) -0.0161(15) -0.0146(14)
C48 0.0256(14) 0.0244(14) 0.0320(15) 0.0050(12) -0.0077(12) -0.0095(12)

loop_
_atom_type_symbol
_atom_type_description
_atom_type_scat_dispersion_real
_atom_type_scat_dispersion_imag
_atom_type_scat_source
C C 0.0030 0.0020 'International Tables Vol C Tables 4.2.6.8 and 6.1.1.4'
H H 0.0000 0.0000 'International Tables Vol C Tables 4.2.6.8 and 6.1.1.4'
N N 0.0060 0.0030 'International Tables Vol C Tables 4.2.6.8 and 6.1.1.4'
O O 0.0110 0.0060 'International Tables Vol C Tables 4.2.6.8 and 6.1.1.4'
P P 0.1020 0.0940 'International Tables Vol C Tables 4.2.6.8 and 6.1.1.4'
Cl Cl 0.1480 0.1590 'International Tables Vol C Tables 4.2.6.8 and 6.1.1.4'
Pt Pt -1.7030 8.3910 'International Tables Vol C Tables 4.2.6.8 and 6.1.1.4'

loop_
_geom_angle_atom_site_label_1
_geom_angle_atom_site_label_2
_geom_angle_atom_site_label_3
_geom_angle
C8 Pt P1 88.25(7)
C8 Pt P2 91.59(7)
P1 Pt P2 179.38(2)
C8 Pt Cl1 177.28(7)
P1 Pt Cl1 89.23(2)
P2 Pt Cl1 90.94(2)
C25 P1 C19 106.91(12)
C25 P1 C13 105.26(13)
C19 P1 C13 102.97(13)
C25 P1 Pt 113.77(9)
C19 P1 Pt 112.07(9)
C13 P1 Pt 114.95(9)
C37 P2 C31 106.69(13)
C37 P2 C43 104.43(13)
C31 P2 C43 103.80(13)
C37 P2 Pt 113.44(9)
C31 P2 Pt 113.28(9)
C43 P2 Pt 114.27(9)
C2 N1 C6 126.6(2)
C2 N1 C10 116.3(3)
C6 N1 C10 117.1(3)
C2 N3 C4 119.8(2)
C2 N3 C11 119.6(2)
C4 N3 C11 120.0(2)
C8 N7 C5 107.7(2)
C8 N7 C12 127.2(2)
C5 N7 C12 125.1(2)
C8 N9 C4 104.8(2)
O1 C2 N3 121.6(3)
O1 C2 N1 121.4(3)
N3 C2 N1 117.0(2)
N9 C4 C5 112.4(2)
N9 C4 N3 126.2(2)
C5 C4 N3 121.3(2)
C4 C5 N7 104.5(2)
C4 C5 C6 123.5(3)
N7 C5 C6 131.8(3)
O2 C6 N1 120.3(3)
O2 C6 C5 128.0(3)
N1 C6 C5 111.7(2)
N9 C8 N7 110.6(2)
N9 C8 Pt 124.65(19)
N7 C8 Pt 124.46(19)
C14 C13 C18 118.9(3)
C14 C13 P1 120.9(2)
C18 C13 P1 120.1(2)
C15 C14 C13 120.7(3)
C14 C15 C16 119.8(3)
C17 C16 C15 119.8(3)
C16 C17 C18 120.5(3)
C17 C18 C13 120.3(3)
C24 C19 C20 119.2(3)
C24 C19 P1 121.1(2)
C20 C19 P1 119.7(2)
C21 C20 C19 120.4(3)
C20 C21 C22 120.0(3)
C23 C22 C21 119.8(3)
C22 C23 C24 120.5(3)
C23 C24 C19 120.1(3)
C30 C25 C26 118.9(3)
C30 C25 P1 119.5(2)
C26 C25 P1 121.6(2)
C27 C26 C25 120.1(3)
C28 C27 C26 120.3(3)
C27 C28 C29 120.2(3)
C30 C29 C28 120.1(3)
C29 C30 C25 120.3(3)
C36 C31 C32 119.1(3)
C36 C31 P2 120.1(2)
C32 C31 P2 120.7(2)
C33 C32 C31 120.0(3)
C34 C33 C32 120.6(3)
C33 C34 C35 120.0(3)
C36 C35 C34 120.0(3)
C35 C36 C31 120.4(3)
C42 C37 C38 119.2(3)
C42 C37 P2 119.2(2)
C38 C37 P2 121.6(2)
C39 C38 C37 120.2(3)
C40 C39 C38 119.9(3)
C41 C40 C39 120.5(3)
C40 C41 C42 120.2(3)
C41 C42 C37 119.9(3)
C44 C43 C48 119.0(3)
C44 C43 P2 121.7(2)
C48 C43 P2 119.1(2)
C45 C44 C43 120.3(3)
C46 C45 C44 120.3(3)
C45 C46 C47 120.0(3)
C46 C47 C48 120.5(3)
C47 C48 C43 119.7(3)
Cl54 C50A Cl50 116.1(7)
Cl54 C50A Cl51 16.4(3)
Cl50 C50A Cl51 100.7(6)
Cl54 Cl51 C50A 62.8(11)
Cl51 Cl54 C50A 100.8(13)
Cl53 C50B Cl52 112.1(6)
Cl60 C60A Cl64 16.7(4)
Cl60 C60A Cl61 106.2(6)
Cl64 C60A Cl61 118.9(7)
Cl62 C60B Cl63 109.6(7)

loop_
_geom_bond_atom_site_label_1
_geom_bond_atom_site_label_2
_geom_bond_distance
Pt C8 1.980(3)
Pt P1 2.3100(7)
Pt P2 2.3101(7)
Pt Cl1 2.3763(6)
P1 C25 1.816(3)
P1 C19 1.819(3)
P1 C13 1.823(3)
P2 C37 1.810(3)
P2 C31 1.817(3)
P2 C43 1.821(3)
O1 C2 1.225(4)
O2 C6 1.226(4)
N1 C2 1.396(4)
N1 C6 1.412(4)
N1 C10 1.462(4)
N3 C2 1.375(4)
N3 C4 1.378(3)
N3 C11 1.461(4)
N7 C8 1.360(3)
N7 C5 1.386(3)
N7 C12 1.447(3)
N9 C8 1.352(3)
N9 C4 1.352(3)
C4 C5 1.365(4)
C5 C6 1.413(4)
C13 C14 1.390(4)
C13 C18 1.398(4)
C14 C15 1.389(4)
C15 C16 1.394(5)
C16 C17 1.376(5)
C17 C18 1.387(4)
C19 C24 1.395(4)
C19 C20 1.395(4)
C20 C21 1.382(4)
C21 C22 1.395(4)
C22 C23 1.377(5)
C23 C24 1.388(4)
C25 C30 1.396(4)
C25 C26 1.401(4)
C26 C27 1.383(4)
C27 C28 1.380(5)
C28 C29 1.384(4)
C29 C30 1.383(4)
C31 C36 1.392(4)
C31 C32 1.397(4)
C32 C33 1.384(4)
C33 C34 1.374(5)
C34 C35 1.386(5)
C35 C36 1.382(4)
C37 C42 1.397(4)
C37 C38 1.400(4)
C38 C39 1.388(5)
C39 C40 1.380(5)
C40 C41 1.380(5)
C41 C42 1.389(4)
C43 C44 1.391(4)
C43 C48 1.400(4)
C44 C45 1.390(4)
C45 C46 1.369(6)
C46 C47 1.384(6)
C47 C48 1.387(4)
C50A Cl54 1.727(13)
C50A Cl50 1.775(12)
C50A Cl51 1.907(12)
Cl51 Cl54 0.547(9)
C50B Cl53 1.701(11)
C50B Cl52 1.774(12)
C60A Cl60 1.730(11)
C60A Cl64 1.769(15)
C60A Cl61 1.847(11)
C60B Cl62 1.703(12)
C60B Cl63 1.819(12)
